data_7234448
loop_
_publ_author_name
'Bellam, Rajesh'
'Jaganyi, Deogratius'
'Mambanda, Allen'
'Robinson, Ross'
'BalaKumaran, Manickam Dakshinamoorthi'

_publ_section_title
;
 Seven membered chelate Pt(ii) complexes with 2,3-di(2-pyridyl)quinoxaline
 ligands: studies of substitution kinetics by sulfur donor nucleophiles,
 interactions with CT-DNA, BSA and in vitro cytotoxicity activities
;
_journal_issue 55
_journal_name_full 'RSC Advances'
_journal_page_first 31877
_journal_paper_doi 10.1039/C9RA06488E
_journal_volume 9
_journal_year 2019
_chemical_formula_moiety 'C20 H16 Cl2 N4 Pt, C2 H6 O S'
_chemical_formula_sum 'C22 H22 Cl2 N4 O Pt S'
_chemical_formula_weight 656.48
_space_group_crystal_system monoclinic
_space_group_IT_number 14
_space_group_name_Hall '-P 2ybc'
_space_group_name_H-M_alt 'P 1 21/c 1'
_symmetry_space_group_name_Hall '-P 2ybc'
_symmetry_space_group_name_H-M 'P 1 21/c 1'
_atom_sites_solution_hydrogens geom
_audit_block_doi 10.5517/ccdc.csd.cc20by0b
_audit_creation_date 2018-07-19
_audit_creation_method
;
Olex2 1.2
(compiled 2018.05.29 svn.r3508 for OlexSys, GUI svn.r5506)
;
_audit_update_record
;
2018-07-23 deposited with the CCDC.    2019-09-18 downloaded from the CCDC.
;
_cell_angle_alpha 90
_cell_angle_beta 93.454(4)
_cell_angle_gamma 90
_cell_formula_units_Z 4
_cell_length_a 9.7436(13)
_cell_length_b 13.0705(17)
_cell_length_c 17.656(2)
_cell_measurement_reflns_used 9996
_cell_measurement_temperature 100(2)
_cell_measurement_theta_max 28.60
_cell_measurement_theta_min 2.31
_cell_volume 2244.5(5)
_computing_cell_refinement 'COSMO (Bruker, V1.61, 2009)'
_computing_data_collection 'COSMO (Bruker, V1.61, 2009)'
_computing_data_reduction 'SAINT (Bruker)'
_computing_molecular_graphics 'Olex2 (Dolomanov et al., 2009)'
_computing_publication_material 'Olex2 (Dolomanov et al., 2009)'
_computing_structure_refinement 'ShelXL (Sheldrick, 2015)'
_computing_structure_solution 'ShelXS-2013 (Sheldrick, 2008)'
_diffrn_ambient_temperature 99.99
_diffrn_detector 'Bruker APEX2 area detector'
_diffrn_detector_area_resol_mean 7.9
_diffrn_detector_type 'CCD area detector'
_diffrn_measured_fraction_theta_full 0.999
_diffrn_measured_fraction_theta_max 0.999
_diffrn_measurement_device 'three-circle diffractometer'
_diffrn_measurement_device_type 'Bruker SMART APEX2 area detector'
_diffrn_measurement_method '\w and \f scans'
_diffrn_radiation_monochromator graphite
_diffrn_radiation_probe x-ray
_diffrn_radiation_type MoK\a
_diffrn_radiation_wavelength 0.71073
_diffrn_reflns_av_R_equivalents 0.0268
_diffrn_reflns_av_unetI/netI 0.0206
_diffrn_reflns_Laue_measured_fraction_full 0.999
_diffrn_reflns_Laue_measured_fraction_max 0.999
_diffrn_reflns_limit_h_max 12
_diffrn_reflns_limit_h_min -12
_diffrn_reflns_limit_k_max 14
_diffrn_reflns_limit_k_min -16
_diffrn_reflns_limit_l_max 22
_diffrn_reflns_limit_l_min -22
_diffrn_reflns_number 26005
_diffrn_reflns_point_group_measured_fraction_full 0.999
_diffrn_reflns_point_group_measured_fraction_max 0.999
_diffrn_reflns_theta_full 25.242
_diffrn_reflns_theta_max 27.499
_diffrn_reflns_theta_min 1.940
_diffrn_source 'sealed X-ray tube'
_diffrn_source_type 'sealed X-ray tube'
_diffrn_standards_number 0
_exptl_absorpt_coefficient_mu 6.606
_exptl_absorpt_correction_T_max 0.7457
_exptl_absorpt_correction_T_min 0.5894
_exptl_absorpt_correction_type multi-scan
_exptl_absorpt_process_details 'SADABS (Bruker)'
_exptl_crystal_colour yellow
_exptl_crystal_colour_primary yellow
_exptl_crystal_density_diffrn 1.943
_exptl_crystal_description block
_exptl_crystal_F_000 1272
_exptl_crystal_recrystallization_method 'The material was recrystallised from DMSO by slow evaporation'
_exptl_crystal_size_max 0.29
_exptl_crystal_size_mid 0.22
_exptl_crystal_size_min 0.12
_refine_diff_density_max 0.421
_refine_diff_density_min -0.339
_refine_diff_density_rms 0.084
_refine_ls_extinction_method none
_refine_ls_goodness_of_fit_ref 1.037
_refine_ls_hydrogen_treatment constr
_refine_ls_matrix_type full
_refine_ls_number_parameters 284
_refine_ls_number_reflns 5153
_refine_ls_number_restraints 0
_refine_ls_restrained_S_all 1.037
_refine_ls_R_factor_all 0.0172
_refine_ls_R_factor_gt 0.0154
_refine_ls_shift/su_max 0.001
_refine_ls_shift/su_mean 0.000
_refine_ls_structure_factor_coef Fsqd
_refine_ls_weighting_details 'w=1/[\s^2^(Fo^2^)+(0.0128P)^2^+1.7517P] where P=(Fo^2^+2Fc^2^)/3'
_refine_ls_weighting_scheme calc
_refine_ls_wR_factor_gt 0.0337
_refine_ls_wR_factor_ref 0.0343
_reflns_Friedel_coverage 0.000
_reflns_number_gt 4832
_reflns_number_total 5153
_reflns_threshold_expression 'I > 2\s(I)'
_cod_data_source_file c9ra06488e2.cif
_cod_data_source_block mo_dj_rb_dmpt_dmso_2_0m
_cod_database_code 7234448
_shelx_shelxl_version_number 2016/6
_shelx_space_group_comment
;
The symmetry employed for this shelxl refinement is uniquely defined
by the following loop, which should always be used as a source of
symmetry information in preference to the above space-group names.
They are only intended as comments.
;
_shelx_estimated_absorpt_t_max 0.504
_shelx_estimated_absorpt_t_min 0.250
_olex2_refinement_description
;
1. Fixed Uiso
 At 1.2 times of:
  All C(H) groups
 At 1.5 times of:
  All C(H,H,H) groups
2.a Aromatic/amide H refined with riding coordinates:
 C3(H3), C4(H4), C5(H5), C6(H6), C10(H10), C15(H15), C22(H22), C21(H21),
 C20(H20), C19(H19)
2.b Idealised Me refined as rotating group:
 C14(H14A,H14B,H14C), C12(H12A,H12B,H12C), C1(H1A,H1B,H1C), C2(H2A,H2B,H2C)
;
_olex2_diffrn_ambient_temperature_device 'Oxford Cryosystems'
_olex2_exptl_crystal_mounting_method 'The crystal was mounted on a MITIGEN holder in paratone oil'
_olex2_submission_original_sample_id dmPt_DMSO_2
_olex2_submission_special_instructions 'No special instructions were received'

loop_
_space_group_symop_operation_xyz
'x, y, z'
'-x, y+1/2, -z+1/2'
'-x, -y, -z'
'x, -y-1/2, z-1/2'

loop_
_atom_site_label
_atom_site_type_symbol
_atom_site_fract_x
_atom_site_fract_y
_atom_site_fract_z
_atom_site_U_iso_or_equiv
_atom_site_adp_type
_atom_site_occupancy
_atom_site_site_symmetry_order
_atom_site_calc_flag
_atom_site_refinement_flags_posn
Pt1 Pt 0.18855(2) 0.41289(2) 0.32086(2) 0.00885(3) Uani 1 1 d .
Cl1 Cl 0.15210(6) 0.57950(4) 0.35814(3) 0.01539(11) Uani 1 1 d .
Cl2 Cl 0.41444(5) 0.44877(4) 0.30083(3) 0.01729(11) Uani 1 1 d .
S1 S 0.51586(6) 0.19540(5) 0.03930(3) 0.02327(14) Uani 1 1 d .
N1 N -0.00698(17) 0.37366(13) 0.34284(9) 0.0096(3) Uani 1 1 d .
N2 N -0.16281(17) 0.36525(14) 0.16183(9) 0.0098(3) Uani 1 1 d .
N3 N 0.08470(17) 0.29070(13) 0.10840(9) 0.0092(3) Uani 1 1 d .
N4 N 0.22192(17) 0.26563(13) 0.29135(9) 0.0101(3) Uani 1 1 d .
O1 O 0.47020(18) 0.28390(15) -0.01067(9) 0.0277(4) Uani 1 1 d .
C3 C -0.0459(2) 0.38690(16) 0.41478(11) 0.0119(4) Uani 1 1 d .
H3 H 0.017633 0.416498 0.451384 0.014 Uiso 1 1 calc R
C4 C -0.1742(2) 0.35904(17) 0.43677(12) 0.0135(4) Uani 1 1 d .
H4 H -0.198347 0.369584 0.487522 0.016 Uiso 1 1 calc R
C5 C -0.2677(2) 0.31533(17) 0.38362(12) 0.0149(4) Uani 1 1 d .
H5 H -0.356044 0.294316 0.397526 0.018 Uiso 1 1 calc R
C6 C -0.2290(2) 0.30310(16) 0.30990(11) 0.0112(4) Uani 1 1 d .
H6 H -0.291617 0.273993 0.272564 0.013 Uiso 1 1 calc R
C7 C -0.0986(2) 0.33340(15) 0.29037(11) 0.0092(4) Uani 1 1 d .
C8 C -0.0644(2) 0.32864(15) 0.20892(11) 0.0087(4) Uani 1 1 d .
C9 C -0.1374(2) 0.37157(16) 0.08669(11) 0.0095(4) Uani 1 1 d .
C10 C -0.2368(2) 0.41565(16) 0.03497(12) 0.0122(4) Uani 1 1 d .
H10 H -0.324091 0.434206 0.051917 0.015 Uiso 1 1 calc R
C11 C -0.2091(2) 0.43207(16) -0.03935(12) 0.0125(4) Uani 1 1 d .
C13 C -0.0776(2) 0.40249(15) -0.06543(11) 0.0103(4) Uani 1 1 d .
C15 C 0.0176(2) 0.35585(16) -0.01626(11) 0.0112(4) Uani 1 1 d .
H15 H 0.103246 0.334814 -0.034011 0.013 Uiso 1 1 calc R
C16 C -0.0102(2) 0.33875(16) 0.06014(11) 0.0096(4) Uani 1 1 d .
C17 C 0.0586(2) 0.28621(15) 0.18120(11) 0.0089(4) Uani 1 1 d .
C18 C 0.1590(2) 0.22388(16) 0.22846(11) 0.0093(4) Uani 1 1 d .
C22 C 0.3144(2) 0.20952(17) 0.33364(12) 0.0144(4) Uani 1 1 d .
H22 H 0.357712 0.238817 0.378157 0.017 Uiso 1 1 calc R
C21 C 0.3477(2) 0.11044(17) 0.31383(13) 0.0152(5) Uani 1 1 d .
H21 H 0.412660 0.072377 0.344645 0.018 Uiso 1 1 calc R
C20 C 0.2856(2) 0.06714(17) 0.24871(13) 0.0145(4) Uani 1 1 d .
H20 H 0.308317 -0.000321 0.233799 0.017 Uiso 1 1 calc R
C19 C 0.1897(2) 0.12455(17) 0.20582(12) 0.0118(4) Uani 1 1 d .
H19 H 0.145002 0.096397 0.161258 0.014 Uiso 1 1 calc R
C14 C -0.0463(2) 0.42349(17) -0.14654(12) 0.0145(4) Uani 1 1 d .
H14A H -0.107112 0.382244 -0.180594 0.022 Uiso 1 1 calc GR
H14B H 0.049657 0.405660 -0.153992 0.022 Uiso 1 1 calc GR
H14C H -0.061077 0.496223 -0.157780 0.022 Uiso 1 1 calc GR
C12 C -0.3133(2) 0.48307(19) -0.09315(12) 0.0186(5) Uani 1 1 d .
H12A H -0.398567 0.494151 -0.067592 0.028 Uiso 1 1 calc GR
H12B H -0.331997 0.439286 -0.137637 0.028 Uiso 1 1 calc GR
H12C H -0.277161 0.549029 -0.109300 0.028 Uiso 1 1 calc GR
C1 C 0.5037(3) 0.2374(2) 0.13517(12) 0.0244(6) Uani 1 1 d .
H1A H 0.411044 0.263854 0.141695 0.037 Uiso 1 1 calc GR
H1B H 0.571297 0.291623 0.146528 0.037 Uiso 1 1 calc GR
H1C H 0.522097 0.179720 0.169761 0.037 Uiso 1 1 calc GR
C2 C 0.3758(3) 0.1065(2) 0.03614(14) 0.0295(6) Uani 1 1 d .
H2A H 0.363176 0.077492 -0.014980 0.044 Uiso 1 1 calc GR
H2B H 0.291618 0.141951 0.048859 0.044 Uiso 1 1 calc GR
H2C H 0.396056 0.051471 0.072812 0.044 Uiso 1 1 calc GR

loop_
_atom_site_aniso_label
_atom_site_aniso_U_11
_atom_site_aniso_U_22
_atom_site_aniso_U_33
_atom_site_aniso_U_23
_atom_site_aniso_U_13
_atom_site_aniso_U_12
Pt1 0.00764(4) 0.01109(5) 0.00766(4) -0.00046(3) -0.00092(3) -0.00086(3)
Cl1 0.0163(3) 0.0130(3) 0.0165(3) -0.0039(2) -0.0025(2) 0.0000(2)
Cl2 0.0097(2) 0.0211(3) 0.0211(3) -0.0004(2) 0.0012(2) -0.0043(2)
S1 0.0146(3) 0.0441(4) 0.0115(3) 0.0047(3) 0.0031(2) 0.0042(3)
N1 0.0098(9) 0.0110(9) 0.0081(8) 0.0010(7) 0.0007(7) 0.0018(7)
N2 0.0087(8) 0.0115(9) 0.0094(8) 0.0001(7) 0.0019(7) -0.0018(7)
N3 0.0090(8) 0.0095(8) 0.0094(8) -0.0009(7) 0.0013(7) -0.0005(7)
N4 0.0077(8) 0.0130(9) 0.0098(8) 0.0013(7) 0.0018(6) 0.0008(7)
O1 0.0276(10) 0.0409(11) 0.0139(8) 0.0107(8) -0.0038(7) -0.0086(8)
C3 0.0136(11) 0.0131(10) 0.0088(10) -0.0007(8) -0.0006(8) 0.0024(8)
C4 0.0168(11) 0.0157(11) 0.0083(10) 0.0013(8) 0.0030(8) 0.0042(9)
C5 0.0126(11) 0.0170(11) 0.0155(11) 0.0045(9) 0.0054(9) 0.0032(9)
C6 0.0093(10) 0.0146(11) 0.0097(10) 0.0022(8) -0.0008(8) 0.0008(8)
C7 0.0100(10) 0.0087(10) 0.0087(10) 0.0004(8) 0.0001(8) 0.0014(8)
C8 0.0095(10) 0.0082(10) 0.0086(9) 0.0008(8) 0.0019(8) -0.0032(8)
C9 0.0102(10) 0.0098(10) 0.0086(10) -0.0012(8) 0.0007(8) -0.0032(8)
C10 0.0077(10) 0.0157(11) 0.0131(10) -0.0005(8) 0.0003(8) -0.0024(8)
C11 0.0129(11) 0.0133(10) 0.0108(10) -0.0007(8) -0.0026(8) -0.0037(8)
C13 0.0137(10) 0.0093(10) 0.0080(9) -0.0011(8) -0.0003(8) -0.0047(8)
C15 0.0128(10) 0.0104(10) 0.0109(10) -0.0014(8) 0.0038(8) -0.0008(8)
C16 0.0096(10) 0.0095(10) 0.0096(10) -0.0013(8) -0.0005(8) -0.0018(8)
C17 0.0089(10) 0.0076(10) 0.0099(9) -0.0016(8) -0.0001(8) -0.0024(8)
C18 0.0077(10) 0.0112(10) 0.0095(9) 0.0020(8) 0.0041(8) -0.0010(8)
C22 0.0106(10) 0.0183(11) 0.0140(10) 0.0033(9) -0.0011(8) -0.0017(9)
C21 0.0073(10) 0.0185(11) 0.0199(11) 0.0076(9) 0.0008(8) 0.0022(9)
C20 0.0098(10) 0.0114(10) 0.0230(12) 0.0021(9) 0.0062(9) 0.0014(8)
C19 0.0092(10) 0.0138(10) 0.0127(10) -0.0003(8) 0.0037(8) -0.0014(8)
C14 0.0191(12) 0.0155(11) 0.0090(10) 0.0003(8) 0.0013(8) -0.0020(9)
C12 0.0141(11) 0.0283(13) 0.0132(11) 0.0038(10) -0.0015(9) -0.0005(10)
C1 0.0223(13) 0.0375(15) 0.0132(11) 0.0029(10) -0.0006(9) -0.0104(11)
C2 0.0394(16) 0.0311(15) 0.0179(12) -0.0028(11) 0.0020(11) -0.0059(12)

loop_
_atom_type_symbol
_atom_type_description
_atom_type_scat_dispersion_real
_atom_type_scat_dispersion_imag
_atom_type_scat_source
C C 0.0033 0.0016 'International Tables Vol C Tables 4.2.6.8 and 6.1.1.4'
H H 0.0000 0.0000 'International Tables Vol C Tables 4.2.6.8 and 6.1.1.4'
Cl Cl 0.1484 0.1585 'International Tables Vol C Tables 4.2.6.8 and 6.1.1.4'
N N 0.0061 0.0033 'International Tables Vol C Tables 4.2.6.8 and 6.1.1.4'
O O 0.0106 0.0060 'International Tables Vol C Tables 4.2.6.8 and 6.1.1.4'
Pt Pt -1.7033 8.3905 'International Tables Vol C Tables 4.2.6.8 and 6.1.1.4'
S S 0.1246 0.1234 'International Tables Vol C Tables 4.2.6.8 and 6.1.1.4'

loop_
_geom_angle_atom_site_label_1
_geom_angle_atom_site_label_2
_geom_angle_atom_site_label_3
_geom_angle
Cl2 Pt1 Cl1 90.95(2)
N1 Pt1 Cl1 91.23(5)
N1 Pt1 Cl2 176.37(5)
N4 Pt1 Cl1 178.33(5)
N4 Pt1 Cl2 89.10(5)
N4 Pt1 N1 88.64(7)
O1 S1 C1 106.52(12)
O1 S1 C2 106.41(12)
C1 S1 C2 97.74(12)
C3 N1 Pt1 117.66(14)
C7 N1 Pt1 123.68(13)
C7 N1 C3 118.65(18)
C8 N2 C9 117.77(18)
C17 N3 C16 117.45(17)
C18 N4 Pt1 121.57(14)
C18 N4 C22 119.30(18)
C22 N4 Pt1 119.05(14)
N1 C3 H3 118.7
N1 C3 C4 122.56(19)
C4 C3 H3 118.7
C3 C4 H4 120.5
C3 C4 C5 119.08(19)
C5 C4 H4 120.5
C4 C5 H5 120.7
C6 C5 C4 118.5(2)
C6 C5 H5 120.7
C5 C6 H6 119.9
C5 C6 C7 120.2(2)
C7 C6 H6 119.9
N1 C7 C6 120.97(18)
N1 C7 C8 119.85(18)
C6 C7 C8 119.00(18)
N2 C8 C7 113.24(17)
N2 C8 C17 121.04(18)
C17 C8 C7 125.68(18)
N2 C9 C10 119.64(18)
N2 C9 C16 121.06(18)
C10 C9 C16 119.24(18)
C9 C10 H10 119.5
C11 C10 C9 121.0(2)
C11 C10 H10 119.5
C10 C11 C13 119.56(19)
C10 C11 C12 120.6(2)
C13 C11 C12 119.79(19)
C11 C13 C14 119.30(19)
C15 C13 C11 119.77(19)
C15 C13 C14 120.93(19)
C13 C15 H15 119.5
C13 C15 C16 120.95(19)
C16 C15 H15 119.5
N3 C16 C9 120.21(18)
N3 C16 C15 120.44(18)
C15 C16 C9 119.35(19)
N3 C17 C8 121.80(18)
N3 C17 C18 114.15(17)
C8 C17 C18 123.70(17)
N4 C18 C17 119.33(18)
N4 C18 C19 121.13(19)
C19 C18 C17 119.52(18)
N4 C22 H22 119.1
N4 C22 C21 121.8(2)
C21 C22 H22 119.1
C22 C21 H21 120.2
C22 C21 C20 119.6(2)
C20 C21 H21 120.2
C21 C20 H20 120.7
C21 C20 C19 118.5(2)
C19 C20 H20 120.7
C18 C19 H19 120.2
C20 C19 C18 119.7(2)
C20 C19 H19 120.2
C13 C14 H14A 109.5
C13 C14 H14B 109.5
C13 C14 H14C 109.5
H14A C14 H14B 109.5
H14A C14 H14C 109.5
H14B C14 H14C 109.5
C11 C12 H12A 109.5
C11 C12 H12B 109.5
C11 C12 H12C 109.5
H12A C12 H12B 109.5
H12A C12 H12C 109.5
H12B C12 H12C 109.5
S1 C1 H1A 109.5
S1 C1 H1B 109.5
S1 C1 H1C 109.5
H1A C1 H1B 109.5
H1A C1 H1C 109.5
H1B C1 H1C 109.5
S1 C2 H2A 109.5
S1 C2 H2B 109.5
S1 C2 H2C 109.5
H2A C2 H2B 109.5
H2A C2 H2C 109.5
H2B C2 H2C 109.5

loop_
_geom_bond_atom_site_label_1
_geom_bond_atom_site_label_2
_geom_bond_distance
Pt1 Cl1 2.3086(6)
Pt1 Cl2 2.2985(6)
Pt1 N1 2.0328(17)
Pt1 N4 2.0254(18)
S1 O1 1.5058(18)
S1 C1 1.790(2)
S1 C2 1.790(3)
N1 C3 1.359(3)
N1 C7 1.354(3)
N2 C8 1.320(3)
N2 C9 1.367(3)
N3 C16 1.371(3)
N3 C17 1.326(3)
N4 C18 1.351(3)
N4 C22 1.351(3)
C3 H3 0.9500
C3 C4 1.380(3)
C4 H4 0.9500
C4 C5 1.391(3)
C5 H5 0.9500
C5 C6 1.386(3)
C6 H6 0.9500
C6 C7 1.394(3)
C7 C8 1.497(3)
C8 C17 1.433(3)
C9 C10 1.413(3)
C9 C16 1.418(3)
C10 H10 0.9500
C10 C11 1.372(3)
C11 C13 1.441(3)
C11 C12 1.503(3)
C13 C15 1.374(3)
C13 C14 1.507(3)
C15 H15 0.9500
C15 C16 1.409(3)
C17 C18 1.490(3)
C18 C19 1.396(3)
C22 H22 0.9500
C22 C21 1.385(3)
C21 H21 0.9500
C21 C20 1.387(3)
C20 H20 0.9500
C20 C19 1.388(3)
C19 H19 0.9500
C14 H14A 0.9800
C14 H14B 0.9800
C14 H14C 0.9800
C12 H12A 0.9800
C12 H12B 0.9800
C12 H12C 0.9800
C1 H1A 0.9800
C1 H1B 0.9800
C1 H1C 0.9800
C2 H2A 0.9800
C2 H2B 0.9800
C2 H2C 0.9800

loop_
_geom_hbond_atom_site_label_D
_geom_hbond_atom_site_label_H
_geom_hbond_atom_site_label_A
_geom_hbond_distance_DH
_geom_hbond_distance_HA
_geom_hbond_distance_DA
_geom_hbond_angle_DHA
_geom_hbond_site_symmetry_A
C4 H4 Cl1 0.95 2.81 3.703(2) 155.9 3_566
C22 H22 O1 0.95 2.21 3.060(3) 148.5 4_566
C19 H19 Cl1 0.95 2.90 3.501(2) 122.1 2_545

loop_
_geom_torsion_atom_site_label_1
_geom_torsion_atom_site_label_2
_geom_torsion_atom_site_label_3
_geom_torsion_atom_site_label_4
_geom_torsion
Pt1 N1 C3 C4 -177.32(16)
Pt1 N1 C7 C6 176.64(15)
Pt1 N1 C7 C8 -8.2(3)
Pt1 N4 C18 C17 -2.4(2)
Pt1 N4 C18 C19 175.64(14)
Pt1 N4 C22 C21 -176.11(16)
N1 C3 C4 C5 0.2(3)
N1 C7 C8 N2 -130.5(2)
N1 C7 C8 C17 51.7(3)
N2 C8 C17 N3 6.6(3)
N2 C8 C17 C18 -166.25(19)
N2 C9 C10 C11 173.68(19)
N2 C9 C16 N3 6.4(3)
N2 C9 C16 C15 -173.69(18)
N3 C17 C18 N4 126.59(19)
N3 C17 C18 C19 -51.5(3)
N4 C18 C19 C20 0.4(3)
N4 C22 C21 C20 0.4(3)
C3 N1 C7 C6 -1.9(3)
C3 N1 C7 C8 173.22(18)
C3 C4 C5 C6 -1.2(3)
C4 C5 C6 C7 0.6(3)
C5 C6 C7 N1 1.0(3)
C5 C6 C7 C8 -174.20(19)
C6 C7 C8 N2 44.7(3)
C6 C7 C8 C17 -133.1(2)
C7 N1 C3 C4 1.3(3)
C7 C8 C17 N3 -175.78(18)
C7 C8 C17 C18 11.4(3)
C8 N2 C9 C10 -176.42(19)
C8 N2 C9 C16 0.7(3)
C8 C17 C18 N4 -60.1(3)
C8 C17 C18 C19 121.8(2)
C9 N2 C8 C7 175.11(17)
C9 N2 C8 C17 -7.0(3)
C9 C10 C11 C13 1.0(3)
C9 C10 C11 C12 -177.4(2)
C10 C9 C16 N3 -176.41(18)
C10 C9 C16 C15 3.5(3)
C10 C11 C13 C15 1.6(3)
C10 C11 C13 C14 -178.25(19)
C11 C13 C15 C16 -1.7(3)
C13 C15 C16 N3 178.98(19)
C13 C15 C16 C9 -0.9(3)
C16 N3 C17 C8 0.7(3)
C16 N3 C17 C18 174.13(17)
C16 C9 C10 C11 -3.5(3)
C17 N3 C16 C9 -6.8(3)
C17 N3 C16 C15 173.29(18)
C17 C18 C19 C20 178.44(18)
C18 N4 C22 C21 0.7(3)
C22 N4 C18 C17 -179.11(18)
C22 N4 C18 C19 -1.1(3)
C22 C21 C20 C19 -1.0(3)
C21 C20 C19 C18 0.6(3)
C14 C13 C15 C16 178.23(19)
C12 C11 C13 C15 -180.0(2)
C12 C11 C13 C14 0.1(3)
